data_4035237
loop_
_publ_author_name
'Halli, Juliette'
'Kramer, Philipp'
'Grimmer, Jennifer'
'Bolte, Michael'
'Manolikakes, Georg'

_publ_section_title
;
 Bi(OTf)<sub>3</sub>-Catalyzed Diastereoselective One-Pot Synthesis of
 1,3-Diamines with Three Continuous Stereogenic Centers.
;
_journal_issue 19
_journal_name_full 'The Journal of organic chemistry'
_journal_page_first 12007
_journal_page_last 12022
_journal_paper_doi 10.1021/acs.joc.8b01925
_journal_volume 83
_journal_year 2018
_chemical_formula_moiety 'C25 H28 N2 O3'
_chemical_formula_sum 'C25 H28 N2 O3'
_chemical_formula_weight 404.49
_space_group_crystal_system monoclinic
_space_group_IT_number 14
_space_group_name_Hall '-P 2yn'
_space_group_name_H-M_alt 'P 1 21/n 1'
_atom_sites_solution_hydrogens mixed
_audit_creation_method SHELXL-2014/7
_cell_angle_alpha 90
_cell_angle_beta 109.2078(13)
_cell_angle_gamma 90
_cell_formula_units_Z 8
_cell_length_a 10.9767(6)
_cell_length_b 28.0800(14)
_cell_length_c 15.6928(8)
_cell_measurement_reflns_used 9999
_cell_measurement_temperature 293(2)
_cell_measurement_theta_max 60
_cell_measurement_theta_min 20
_cell_volume 4567.7(4)
_computing_cell_refinement 'APEX2 (Bruker, 2004)'
_computing_data_collection 'APEX2 (Bruker, 2004)'
_computing_data_reduction 'SAINT (Bruker, 1998)'
_computing_molecular_graphics 'XP in SHELXTL-Plus (Sheldrick, 2008)'
_computing_structure_refinement 'SHELXL-2014/7 (Sheldrick, 2014)'
_diffrn_ambient_temperature 293(2)
_diffrn_measured_fraction_theta_full 0.974
_diffrn_measured_fraction_theta_max 0.974
_diffrn_measurement_device_type 'APEX2 CCD three-circle diffractometer'
_diffrn_measurement_method \w
_diffrn_radiation_type CuK\a
_diffrn_radiation_wavelength 1.54178
_diffrn_reflns_av_R_equivalents 0.0475
_diffrn_reflns_av_unetI/netI 0.0410
_diffrn_reflns_Laue_measured_fraction_full 0.974
_diffrn_reflns_Laue_measured_fraction_max 0.974
_diffrn_reflns_limit_h_max 12
_diffrn_reflns_limit_h_min -12
_diffrn_reflns_limit_k_max 26
_diffrn_reflns_limit_k_min -32
_diffrn_reflns_limit_l_max 18
_diffrn_reflns_limit_l_min -18
_diffrn_reflns_number 33894
_diffrn_reflns_point_group_measured_fraction_full 0.974
_diffrn_reflns_point_group_measured_fraction_max 0.974
_diffrn_reflns_theta_full 66.585
_diffrn_reflns_theta_max 66.585
_diffrn_reflns_theta_min 3.372
_diffrn_source 'Incoatec I\mS microfocus X-ray source'
_exptl_absorpt_coefficient_mu 0.617
_exptl_absorpt_correction_T_max 1.000
_exptl_absorpt_correction_T_min 0.558
_exptl_absorpt_correction_type multi-scan
_exptl_absorpt_process_details 'SADABS (Sheldrick, 2003)'
_exptl_crystal_colour 'light yellow'
_exptl_crystal_density_diffrn 1.176
_exptl_crystal_description block
_exptl_crystal_F_000 1728
_exptl_crystal_size_max 0.110
_exptl_crystal_size_mid 0.020
_exptl_crystal_size_min 0.010
_refine_diff_density_max 0.442
_refine_diff_density_min -0.305
_refine_diff_density_rms 0.048
_refine_ls_extinction_method none
_refine_ls_goodness_of_fit_ref 1.099
_refine_ls_hydrogen_treatment mixed
_refine_ls_matrix_type full
_refine_ls_number_parameters 604
_refine_ls_number_reflns 7854
_refine_ls_number_restraints 117
_refine_ls_restrained_S_all 1.141
_refine_ls_R_factor_all 0.0785
_refine_ls_R_factor_gt 0.0653
_refine_ls_shift/su_max 0.000
_refine_ls_shift/su_mean 0.000
_refine_ls_structure_factor_coef Fsqd
_refine_ls_weighting_details 'w=1/[\s^2^(Fo^2^)+(0.1371P)^2^+0.3807P] where P=(Fo^2^+2Fc^2^)/3'
_refine_ls_weighting_scheme calc
_refine_ls_wR_factor_gt 0.2013
_refine_ls_wR_factor_ref 0.2137
_reflns_Friedel_coverage 0.000
_reflns_number_gt 5954
_reflns_number_total 7854
_reflns_threshold_expression 'I > 2\s(I)'
_cod_data_source_file jo8b01925_si_001.cif
_cod_data_source_block ma52
_cod_original_sg_symbol_H-M 'P 21/n'
_cod_database_code 4035237
_shelx_shelxl_version_number 2014/7
_shelx_space_group_comment
; 
The symmetry employed for this shelxl refinement is uniquely defined 
by the following loop, which should always be used as a source of 
symmetry information in preference to the above space-group names. 
They are only intended as comments. 
;
_shelx_estimated_absorpt_t_min 0.935
_shelx_estimated_absorpt_t_max 0.994

loop_
_space_group_symop_operation_xyz
'x, y, z'
'-x+1/2, y+1/2, -z+1/2'
'-x, -y, -z'
'x-1/2, -y-1/2, z-1/2'

loop_
_atom_site_label
_atom_site_type_symbol
_atom_site_fract_x
_atom_site_fract_y
_atom_site_fract_z
_atom_site_U_iso_or_equiv
_atom_site_adp_type
_atom_site_occupancy
_atom_site_site_symmetry_order
_atom_site_calc_flag
_atom_site_refinement_flags_posn
_atom_site_refinement_flags_adp
_atom_site_refinement_flags_occupancy
_atom_site_disorder_assembly
_atom_site_disorder_group
N1 N 0.12354(17) 0.64227(7) 0.37846(12) 0.0565(4) Uani 1 1 d . . . . .
H1 H 0.071(2) 0.6224(9) 0.3491(15) 0.060(6) Uiso 1 1 d . . . . .
N2 N 0.35188(17) 0.66092(7) 0.58559(12) 0.0604(5) Uani 1 1 d . . . . .
H2 H 0.361(3) 0.6711(10) 0.5325(19) 0.079(8) Uiso 1 1 d . . . . .
O1 O 0.31471(16) 0.67820(7) 0.39910(10) 0.0738(5) Uani 1 1 d . . . . .
O2 O 0.44059(17) 0.65647(6) 0.73660(10) 0.0736(5) Uani 1 1 d . . . . .
C1 C 0.2319(2) 0.64910(9) 0.35864(15) 0.0661(6) Uani 1 1 d . . . . .
C2 C 0.08740(19) 0.67252(7) 0.44189(13) 0.0541(5) Uani 1 1 d . . . . .
H2AA H 0.1400 0.7014 0.4502 0.065 Uiso 1 1 calc R U . . .
C3 C 0.1124(2) 0.65061(8) 0.53580(14) 0.0595(5) Uani 1 1 d . . . . .
H3 H 0.0481 0.6255 0.5298 0.071 Uiso 1 1 calc R U . . .
C4 C 0.2465(2) 0.62815(8) 0.57952(14) 0.0600(5) Uani 1 1 d . . . . .
H4 H 0.2530 0.6201 0.6416 0.072 Uiso 1 1 calc R U . . .
C5 C 0.4471(2) 0.66908(7) 0.66298(13) 0.0551(5) Uani 1 1 d . . . . .
C6 C 0.0897(3) 0.68876(11) 0.59856(17) 0.0870(8) Uani 1 1 d . . . . .
H6A H 0.1050 0.6754 0.6575 0.130 Uiso 1 1 calc R U . . .
H6B H 0.1475 0.7149 0.6025 0.130 Uiso 1 1 calc R U . . .
H6C H 0.0022 0.6998 0.5750 0.130 Uiso 1 1 calc R U . . .
C11 C 0.2456(3) 0.61843(14) 0.2836(2) 0.1041(11) Uani 1 1 d . . . . .
H11A H 0.2425 0.5853 0.3005 0.125 Uiso 1 1 calc R U . . .
H11B H 0.1717 0.6241 0.2301 0.125 Uiso 1 1 calc R U . . .
C12 C 0.3571(6) 0.6252(2) 0.2613(4) 0.193(3) Uani 1 1 d . . . . .
H12A H 0.3563 0.6041 0.2130 0.290 Uiso 1 1 calc R U . . .
H12B H 0.3604 0.6576 0.2424 0.290 Uiso 1 1 calc R U . . .
H12C H 0.4314 0.6187 0.3130 0.290 Uiso 1 1 calc R U . . .
C21 C -0.0520(2) 0.68758(8) 0.39862(14) 0.0579(5) Uani 1 1 d . . . . .
C22 C -0.1527(2) 0.65559(10) 0.38577(19) 0.0796(7) Uani 1 1 d . . . . .
H22 H -0.1349 0.6244 0.4062 0.095 Uiso 1 1 calc R U . . .
C23 C -0.2781(3) 0.66927(13) 0.3433(2) 0.1020(10) Uani 1 1 d . . . . .
H23 H -0.3447 0.6475 0.3353 0.122 Uiso 1 1 calc R U . . .
C24 C -0.3052(3) 0.71509(13) 0.3125(2) 0.1087(11) Uani 1 1 d . . . . .
H24 H -0.3902 0.7244 0.2837 0.130 Uiso 1 1 calc R U . . .
C25 C -0.2067(3) 0.74715(11) 0.3243(2) 0.1011(10) Uani 1 1 d . . . . .
H25 H -0.2248 0.7782 0.3033 0.121 Uiso 1 1 calc R U . . .
C26 C -0.0822(3) 0.73353(9) 0.36687(17) 0.0761(7) Uani 1 1 d . . . . .
H26 H -0.0163 0.7556 0.3747 0.091 Uiso 1 1 calc R U . . .
C41 C 0.26908(19) 0.58315(8) 0.53685(15) 0.0606(5) Uani 1 1 d D . . . .
O42 O 0.17266(15) 0.55035(6) 0.51554(12) 0.0719(4) Uani 1 1 d D . . . .
C43 C 0.2128(3) 0.51196(9) 0.4774(2) 0.0810(7) Uani 1 1 d D . . . .
C44 C 0.3311(3) 0.51991(11) 0.4756(2) 0.0965(9) Uani 1 1 d D . . . .
H44 H 0.3801 0.4994 0.4534 0.116 Uiso 1 1 calc R U . . .
C45 C 0.3692(2) 0.56613(10) 0.5142(2) 0.0835(8) Uani 1 1 d D . . . .
H45 H 0.4474 0.5813 0.5222 0.100 Uiso 1 1 calc R U . . .
C46 C 0.1214(4) 0.47171(12) 0.4475(3) 0.1221(13) Uani 1 1 d D . . . .
H46A H 0.1647 0.4451 0.4318 0.183 Uiso 1 1 calc R U . . .
H46B H 0.0502 0.4812 0.3959 0.183 Uiso 1 1 calc R U . . .
H46C H 0.0900 0.4627 0.4956 0.183 Uiso 1 1 calc R U . . .
C51 C 0.56395(19) 0.69461(7) 0.65694(14) 0.0553(5) Uani 1 1 d . . . . .
C52 C 0.5898(3) 0.70035(11) 0.57706(17) 0.0809(7) Uani 1 1 d . . . . .
H52 H 0.5329 0.6885 0.5234 0.097 Uiso 1 1 calc R U . . .
C53 C 0.7015(3) 0.72403(15) 0.5775(2) 0.1061(11) Uani 1 1 d . . . . .
H53 H 0.7189 0.7279 0.5237 0.127 Uiso 1 1 calc R U . . .
C54 C 0.7849(3) 0.74153(13) 0.6550(2) 0.1036(11) Uani 1 1 d . . . . .
H54 H 0.8592 0.7572 0.6543 0.124 Uiso 1 1 calc R U . . .
C55 C 0.7605(3) 0.73620(12) 0.7343(2) 0.0961(9) Uani 1 1 d . . . . .
H55 H 0.8179 0.7483 0.7875 0.115 Uiso 1 1 calc R U . . .
C56 C 0.6501(2) 0.71275(10) 0.73533(16) 0.0760(7) Uani 1 1 d . . . . .
H56 H 0.6338 0.7092 0.7895 0.091 Uiso 1 1 calc R U . . .
N1A N 0.44997(16) 0.57730(6) 0.87193(12) 0.0504(4) Uani 1 1 d . . . . .
H1A H 0.443(2) 0.5964(9) 0.8347(16) 0.065(7) Uiso 1 1 d . . . . .
N2A N 0.22807(19) 0.46436(7) 0.83878(15) 0.0677(5) Uani 1 1 d . . . . .
H2A H 0.282(3) 0.4599(9) 0.8835(17) 0.063(7) Uiso 1 1 d . . . . .
O1A O 0.52650(16) 0.56525(5) 1.02140(10) 0.0676(4) Uani 1 1 d . . . . .
O2A O 0.05773(16) 0.42869(6) 0.73795(12) 0.0823(5) Uani 1 1 d . . . . .
C1A C 0.48446(19) 0.59217(7) 0.95686(13) 0.0522(5) Uani 1 1 d . . . . .
C2A C 0.46874(18) 0.52852(6) 0.84635(13) 0.0495(4) Uani 1 1 d . . . . .
H2A1 H 0.4713 0.5077 0.8970 0.059 Uiso 1 1 calc R U . . .
C3A C 0.3538(2) 0.51274(7) 0.76388(13) 0.0576(5) Uani 1 1 d . . . . .
H3A H 0.3398 0.5379 0.7184 0.069 Uiso 1 1 calc R U . . .
C4A C 0.2251(2) 0.50598(8) 0.78274(16) 0.0645(6) Uani 1 1 d . . . . .
H4A H 0.1608 0.4987 0.7240 0.077 Uiso 1 1 calc R U . . .
C5A C 0.1410(2) 0.42880(8) 0.81235(16) 0.0612(5) Uani 1 1 d . . . . .
C6A C 0.3832(3) 0.46727(10) 0.72158(19) 0.0835(8) Uani 1 1 d . . . . .
H6A1 H 0.3097 0.4587 0.6707 0.125 Uiso 1 1 calc R U . . .
H6A2 H 0.4563 0.4724 0.7020 0.125 Uiso 1 1 calc R U . . .
H6A3 H 0.4020 0.4421 0.7653 0.125 Uiso 1 1 calc R U . . .
C11A C 0.4695(3) 0.64503(9) 0.96856(18) 0.0827(8) Uani 1 1 d . . . . .
H11C H 0.5237 0.6618 0.9406 0.099 Uiso 1 1 calc R U . . .
H11D H 0.3808 0.6538 0.9364 0.099 Uiso 1 1 calc R U . . .
C12A C 0.5027(4) 0.66152(12) 1.0630(2) 0.1156(12) Uani 1 1 d . . . . .
H12D H 0.4903 0.6953 1.0638 0.173 Uiso 1 1 calc R U . . .
H12E H 0.4480 0.6459 1.0912 0.173 Uiso 1 1 calc R U . . .
H12F H 0.5912 0.6540 1.0954 0.173 Uiso 1 1 calc R U . . .
C21A C 0.5973(2) 0.52446(7) 0.83091(15) 0.0603(5) Uani 1 1 d . . . . .
C22A C 0.6280(3) 0.55499(12) 0.7705(2) 0.0946(9) Uani 1 1 d . . . . .
H22A H 0.5680 0.5774 0.7383 0.114 Uiso 1 1 calc R U . . .
C23A C 0.7466(4) 0.55217(16) 0.7584(3) 0.1275(14) Uani 1 1 d . . . . .
H23A H 0.7670 0.5731 0.7193 0.153 Uiso 1 1 calc R U . . .
C24A C 0.8325(4) 0.51933(18) 0.8028(4) 0.1317(16) Uani 1 1 d . . . . .
H24A H 0.9115 0.5171 0.7932 0.158 Uiso 1 1 calc R U . . .
C25A C 0.8054(3) 0.48929(15) 0.8616(4) 0.1317(15) Uani 1 1 d . . . . .
H25A H 0.8660 0.4667 0.8923 0.158 Uiso 1 1 calc R U . . .
C26A C 0.6869(3) 0.49210(11) 0.8763(2) 0.0914(9) Uani 1 1 d . . . . .
H26A H 0.6693 0.4717 0.9175 0.110 Uiso 1 1 calc R U . . .
C41A C 0.1755(3) 0.54800(13) 0.8161(3) 0.0985(10) Uani 1 1 d D U . . .
O42A O 0.1946(3) 0.56253(14) 0.8935(3) 0.0614(11) Uani 0.498(6) 1 d D U P A 1
C43A C 0.1359(7) 0.6059(2) 0.8977(5) 0.0739(17) Uani 0.498(6) 1 d D U P A 1
C44A C 0.0777(8) 0.6218(3) 0.8123(5) 0.0797(19) Uani 0.498(6) 1 d D U P A 1
H44A H 0.0324 0.6502 0.7955 0.096 Uiso 0.498(6) 1 calc R U P A 1
C45A C 0.0999(9) 0.5858(3) 0.7517(6) 0.081(2) Uani 0.498(6) 1 d D U P A 1
H45A H 0.0739 0.5861 0.6890 0.098 Uiso 0.498(6) 1 calc R U P A 1
C46A C 0.1496(7) 0.6231(3) 0.9903(5) 0.107(2) Uani 0.498(6) 1 d D U P A 1
H46D H 0.1998 0.6007 1.0340 0.161 Uiso 0.498(6) 1 calc R U P A 1
H46E H 0.1920 0.6535 1.0002 0.161 Uiso 0.498(6) 1 calc R U P A 1
H46F H 0.0657 0.6262 0.9963 0.161 Uiso 0.498(6) 1 calc R U P A 1
O42' O 0.1343(7) 0.5846(3) 0.7933(5) 0.112(2) Uani 0.502(6) 1 d D U P A 2
C43' C 0.0910(13) 0.6113(4) 0.8518(8) 0.111(4) Uani 0.502(6) 1 d D U P A 2
C44' C 0.1093(9) 0.5867(3) 0.9292(6) 0.125(3) Uani 0.502(6) 1 d D U P A 2
H44' H 0.0925 0.5964 0.9809 0.151 Uiso 0.502(6) 1 calc R U P A 2
C45' C 0.1611(9) 0.5420(3) 0.9123(6) 0.113(2) Uani 0.502(6) 1 d D U P A 2
H45' H 0.1815 0.5154 0.9497 0.135 Uiso 0.502(6) 1 calc R U P A 2
C46' C 0.0369(12) 0.6571(4) 0.8216(9) 0.197(6) Uani 0.502(6) 1 d D U P A 2
H46G H 0.0398 0.6629 0.7621 0.296 Uiso 0.502(6) 1 calc R U P A 2
H46H H -0.0511 0.6579 0.8205 0.296 Uiso 0.502(6) 1 calc R U P A 2
H46I H 0.0855 0.6811 0.8621 0.296 Uiso 0.502(6) 1 calc R U P A 2
C51A C 0.1509(2) 0.39004(8) 0.87948(15) 0.0630(6) Uani 1 1 d . . . . .
C52A C 0.1859(3) 0.39786(10) 0.97134(18) 0.0808(7) Uani 1 1 d . . . . .
H52A H 0.2061 0.4285 0.9938 0.097 Uiso 1 1 calc R U . . .
C53A C 0.1915(4) 0.36073(12) 1.0302(2) 0.1015(10) Uani 1 1 d . . . . .
H53A H 0.2150 0.3666 1.0919 0.122 Uiso 1 1 calc R U . . .
C54A C 0.1626(3) 0.31553(12) 0.9984(2) 0.1030(10) Uani 1 1 d . . . . .
H54A H 0.1659 0.2906 1.0381 0.124 Uiso 1 1 calc R U . . .
C55A C 0.1289(4) 0.30701(11) 0.9081(2) 0.1041(10) Uani 1 1 d . . . . .
H55A H 0.1105 0.2761 0.8866 0.125 Uiso 1 1 calc R U . . .
C56A C 0.1217(3) 0.34378(9) 0.84821(19) 0.0845(8) Uani 1 1 d . . . . .
H56A H 0.0972 0.3375 0.7867 0.101 Uiso 1 1 calc R U . . .

loop_
_atom_site_aniso_label
_atom_site_aniso_U_11
_atom_site_aniso_U_22
_atom_site_aniso_U_33
_atom_site_aniso_U_23
_atom_site_aniso_U_13
_atom_site_aniso_U_12
N1 0.0529(10) 0.0581(11) 0.0573(10) -0.0071(8) 0.0164(8) -0.0146(8)
N2 0.0581(10) 0.0654(11) 0.0528(10) 0.0083(8) 0.0117(8) -0.0120(8)
O1 0.0660(10) 0.0943(12) 0.0594(9) -0.0029(8) 0.0184(7) -0.0323(8)
O2 0.0824(11) 0.0787(11) 0.0548(9) 0.0112(7) 0.0157(8) -0.0092(8)
C1 0.0606(13) 0.0814(16) 0.0549(12) -0.0011(10) 0.0172(10) -0.0176(11)
C2 0.0539(11) 0.0489(11) 0.0560(11) -0.0018(8) 0.0135(9) -0.0087(8)
C3 0.0548(12) 0.0664(14) 0.0571(12) 0.0054(9) 0.0179(10) -0.0017(9)
C4 0.0554(12) 0.0656(14) 0.0564(11) 0.0113(9) 0.0149(9) -0.0054(9)
C5 0.0594(12) 0.0493(11) 0.0516(11) 0.0052(8) 0.0114(9) 0.0049(8)
C6 0.0886(19) 0.105(2) 0.0672(15) -0.0083(13) 0.0248(14) 0.0160(15)
C11 0.091(2) 0.146(3) 0.092(2) -0.0410(19) 0.0523(17) -0.0385(19)
C12 0.198(5) 0.173(5) 0.292(7) -0.101(5) 0.193(5) -0.056(4)
C21 0.0559(12) 0.0537(12) 0.0567(11) -0.0011(9) 0.0088(9) -0.0019(9)
C22 0.0606(14) 0.0648(15) 0.1001(19) 0.0042(12) 0.0085(13) -0.0068(11)
C23 0.0599(16) 0.096(2) 0.131(3) -0.0092(19) 0.0058(16) -0.0087(14)
C24 0.0716(18) 0.104(3) 0.119(3) -0.0127(19) -0.0117(17) 0.0225(17)
C25 0.095(2) 0.0724(19) 0.105(2) 0.0019(15) -0.0087(17) 0.0230(16)
C26 0.0813(16) 0.0532(14) 0.0809(16) 0.0006(11) 0.0093(13) 0.0010(11)
C41 0.0468(11) 0.0584(13) 0.0703(13) 0.0108(10) 0.0105(10) -0.0048(8)
O42 0.0603(9) 0.0636(10) 0.0927(11) 0.0044(8) 0.0266(8) -0.0091(7)
C43 0.0681(15) 0.0651(16) 0.105(2) 0.0024(13) 0.0221(14) -0.0065(11)
C44 0.0738(18) 0.0791(19) 0.135(3) -0.0117(17) 0.0315(17) 0.0093(14)
C45 0.0562(13) 0.0746(17) 0.118(2) -0.0019(14) 0.0268(14) -0.0024(11)
C46 0.104(2) 0.081(2) 0.178(4) -0.025(2) 0.043(3) -0.0233(18)
C51 0.0514(11) 0.0512(11) 0.0610(12) -0.0024(8) 0.0152(9) 0.0012(8)
C52 0.0734(16) 0.105(2) 0.0651(14) -0.0139(13) 0.0245(12) -0.0225(14)
C53 0.085(2) 0.150(3) 0.095(2) -0.022(2) 0.0464(17) -0.038(2)
C54 0.0772(19) 0.130(3) 0.111(2) -0.032(2) 0.0416(18) -0.0388(18)
C55 0.0673(16) 0.119(3) 0.096(2) -0.0350(17) 0.0195(15) -0.0321(16)
C56 0.0698(15) 0.0896(18) 0.0644(14) -0.0147(12) 0.0161(12) -0.0073(12)
N1A 0.0569(10) 0.0378(9) 0.0556(10) 0.0039(7) 0.0172(8) -0.0009(6)
N2A 0.0530(10) 0.0721(13) 0.0650(12) 0.0048(9) 0.0014(10) -0.0220(9)
O1A 0.0862(11) 0.0517(9) 0.0583(9) 0.0051(6) 0.0148(8) -0.0055(7)
O2A 0.0646(10) 0.0676(11) 0.0892(12) -0.0037(8) -0.0091(9) -0.0182(8)
C1A 0.0531(11) 0.0452(11) 0.0587(12) 0.0024(8) 0.0190(9) -0.0034(8)
C2A 0.0510(10) 0.0392(10) 0.0564(11) 0.0004(7) 0.0150(9) -0.0042(7)
C3A 0.0612(12) 0.0506(12) 0.0550(11) 0.0024(8) 0.0112(10) -0.0074(9)
C4A 0.0529(12) 0.0565(13) 0.0702(13) 0.0016(10) 0.0014(10) -0.0058(9)
C5A 0.0464(11) 0.0576(13) 0.0753(14) -0.0099(10) 0.0143(11) -0.0113(8)
C6A 0.0889(18) 0.0771(17) 0.0826(17) -0.0261(13) 0.0257(14) -0.0154(13)
C11A 0.115(2) 0.0488(14) 0.0860(17) -0.0090(11) 0.0350(16) 0.0046(12)
C12A 0.164(4) 0.083(2) 0.107(2) -0.0301(17) 0.053(2) 0.014(2)
C21A 0.0572(12) 0.0493(12) 0.0772(14) -0.0141(10) 0.0260(11) -0.0074(9)
C22A 0.095(2) 0.095(2) 0.117(2) 0.0005(17) 0.0655(19) -0.0040(15)
C23A 0.127(3) 0.121(3) 0.180(4) -0.018(3) 0.112(3) -0.023(3)
C24A 0.090(3) 0.126(3) 0.210(5) -0.039(3) 0.091(3) -0.013(2)
C25A 0.079(2) 0.100(3) 0.227(5) -0.009(3) 0.066(3) 0.0180(18)
C26A 0.0665(15) 0.0700(17) 0.142(3) -0.0054(16) 0.0396(17) 0.0066(12)
C41A 0.0523(14) 0.090(2) 0.146(3) -0.0391(19) 0.0223(16) -0.0092(13)
O42A 0.0495(18) 0.059(2) 0.078(2) 0.0078(16) 0.0239(15) 0.0053(14)
C43A 0.062(3) 0.057(3) 0.116(5) 0.006(3) 0.047(3) 0.008(2)
C44A 0.061(3) 0.063(4) 0.120(5) 0.017(3) 0.036(3) 0.010(2)
C45A 0.066(4) 0.063(3) 0.108(5) 0.005(3) 0.018(4) -0.015(3)
C46A 0.106(5) 0.105(5) 0.125(5) -0.020(4) 0.056(4) 0.024(4)
O42' 0.102(5) 0.091(3) 0.151(6) -0.009(4) 0.054(4) 0.002(3)
C43' 0.110(8) 0.094(6) 0.145(8) 0.006(5) 0.063(7) 0.018(5)
C44' 0.133(7) 0.105(6) 0.145(6) 0.001(4) 0.056(5) 0.009(5)
C45' 0.101(6) 0.081(5) 0.147(6) -0.002(4) 0.028(4) 0.009(4)
C46' 0.252(13) 0.141(7) 0.279(13) 0.084(8) 0.196(11) 0.100(8)
C51A 0.0519(11) 0.0624(14) 0.0747(14) -0.0108(10) 0.0205(10) -0.0185(9)
C52A 0.0944(18) 0.0755(17) 0.0851(17) -0.0177(13) 0.0468(15) -0.0299(14)
C53A 0.133(3) 0.102(2) 0.0865(19) -0.0101(16) 0.0588(19) -0.038(2)
C54A 0.115(3) 0.096(2) 0.098(2) 0.0129(17) 0.0345(19) -0.0386(19)
C55A 0.127(3) 0.0691(19) 0.104(2) -0.0037(15) 0.022(2) -0.0364(17)
C56A 0.098(2) 0.0652(16) 0.0783(16) -0.0079(12) 0.0127(14) -0.0258(13)

loop_
_atom_type_symbol
_atom_type_description
_atom_type_scat_dispersion_real
_atom_type_scat_dispersion_imag
_atom_type_scat_source
C C 0.0181 0.0091 'International Tables Vol C Tables 4.2.6.8 and 6.1.1.4'
H H 0.0000 0.0000 'International Tables Vol C Tables 4.2.6.8 and 6.1.1.4'
N N 0.0311 0.0180 'International Tables Vol C Tables 4.2.6.8 and 6.1.1.4'
O O 0.0492 0.0322 'International Tables Vol C Tables 4.2.6.8 and 6.1.1.4'

loop_
_geom_angle_atom_site_label_1
_geom_angle_atom_site_label_2
_geom_angle_atom_site_label_3
_geom_angle
C1 N1 C2 122.47(18)
C1 N1 H1 118.7(16)
C2 N1 H1 118.4(16)
C5 N2 C4 122.34(18)
C5 N2 H2 119.3(17)
C4 N2 H2 117.2(17)
O1 C1 N1 122.5(2)
O1 C1 C11 122.4(2)
N1 C1 C11 115.1(2)
N1 C2 C21 108.53(16)
N1 C2 C3 114.73(17)
C21 C2 C3 112.14(17)
N1 C2 H2AA 107.0
C21 C2 H2AA 107.0
C3 C2 H2AA 107.0
C6 C3 C2 108.76(19)
C6 C3 C4 109.54(19)
C2 C3 C4 115.74(17)
C6 C3 H3 107.5
C2 C3 H3 107.5
C4 C3 H3 107.5
N2 C4 C41 108.64(18)
N2 C4 C3 113.12(18)
C41 C4 C3 115.06(18)
N2 C4 H4 106.5
C41 C4 H4 106.5
C3 C4 H4 106.5
O2 C5 N2 122.2(2)
O2 C5 C51 120.75(19)
N2 C5 C51 117.02(18)
C3 C6 H6A 109.5
C3 C6 H6B 109.5
H6A C6 H6B 109.5
C3 C6 H6C 109.5
H6A C6 H6C 109.5
H6B C6 H6C 109.5
C12 C11 C1 116.2(3)
C12 C11 H11A 108.2
C1 C11 H11A 108.2
C12 C11 H11B 108.2
C1 C11 H11B 108.2
H11A C11 H11B 107.4
C11 C12 H12A 109.5
C11 C12 H12B 109.5
H12A C12 H12B 109.5
C11 C12 H12C 109.5
H12A C12 H12C 109.5
H12B C12 H12C 109.5
C26 C21 C22 117.8(2)
C26 C21 C2 120.6(2)
C22 C21 C2 121.5(2)
C23 C22 C21 120.9(3)
C23 C22 H22 119.6
C21 C22 H22 119.6
C24 C23 C22 120.0(3)
C24 C23 H23 120.0
C22 C23 H23 120.0
C25 C24 C23 119.8(3)
C25 C24 H24 120.1
C23 C24 H24 120.1
C26 C25 C24 120.0(3)
C26 C25 H25 120.0
C24 C25 H25 120.0
C25 C26 C21 121.4(3)
C25 C26 H26 119.3
C21 C26 H26 119.3
C45 C41 O42 109.3(2)
C45 C41 C4 133.6(2)
O42 C41 C4 117.04(19)
C41 O42 C43 107.69(18)
C44 C43 O42 109.5(2)
C44 C43 C46 133.4(3)
O42 C43 C46 117.1(3)
C43 C44 C45 107.1(3)
C43 C44 H44 126.5
C45 C44 H44 126.5
C41 C45 C44 106.4(2)
C41 C45 H45 126.8
C44 C45 H45 126.8
C43 C46 H46A 109.5
C43 C46 H46B 109.5
H46A C46 H46B 109.5
C43 C46 H46C 109.5
H46A C46 H46C 109.5
H46B C46 H46C 109.5
C56 C51 C52 118.7(2)
C56 C51 C5 118.0(2)
C52 C51 C5 123.22(19)
C51 C52 C53 119.6(2)
C51 C52 H52 120.2
C53 C52 H52 120.2
C54 C53 C52 120.8(3)
C54 C53 H53 119.6
C52 C53 H53 119.6
C53 C54 C55 120.2(3)
C53 C54 H54 119.9
C55 C54 H54 119.9
C54 C55 C56 119.9(3)
C54 C55 H55 120.0
C56 C55 H55 120.0
C51 C56 C55 120.8(2)
C51 C56 H56 119.6
C55 C56 H56 119.6
C1A N1A C2A 123.46(17)
C1A N1A H1A 117.5(18)
C2A N1A H1A 115.4(18)
C5A N2A C4A 122.4(2)
C5A N2A H2A 114.8(19)
C4A N2A H2A 122.6(19)
O1A C1A N1A 122.77(19)
O1A C1A C11A 122.1(2)
N1A C1A C11A 115.11(18)
N1A C2A C21A 109.76(15)
N1A C2A C3A 110.42(16)
C21A C2A C3A 113.05(17)
N1A C2A H2A1 107.8
C21A C2A H2A1 107.8
C3A C2A H2A1 107.8
C6A C3A C2A 111.99(19)
C6A C3A C4A 108.54(19)
C2A C3A C4A 114.83(17)
C6A C3A H3A 107.0
C2A C3A H3A 107.0
C4A C3A H3A 107.0
N2A C4A C41A 111.5(2)
N2A C4A C3A 111.94(18)
C41A C4A C3A 116.0(2)
N2A C4A H4A 105.4
C41A C4A H4A 105.4
C3A C4A H4A 105.4
O2A C5A N2A 121.7(2)
O2A C5A C51A 122.00(19)
N2A C5A C51A 116.2(2)
C3A C6A H6A1 109.5
C3A C6A H6A2 109.5
H6A1 C6A H6A2 109.5
C3A C6A H6A3 109.5
H6A1 C6A H6A3 109.5
H6A2 C6A H6A3 109.5
C12A C11A C1A 115.4(2)
C12A C11A H11C 108.4
C1A C11A H11C 108.4
C12A C11A H11D 108.4
C1A C11A H11D 108.4
H11C C11A H11D 107.5
C11A C12A H12D 109.5
C11A C12A H12E 109.5
H12D C12A H12E 109.5
C11A C12A H12F 109.5
H12D C12A H12F 109.5
H12E C12A H12F 109.5
C26A C21A C22A 118.2(3)
C26A C21A C2A 121.3(2)
C22A C21A C2A 120.5(2)
C23A C22A C21A 120.5(4)
C23A C22A H22A 119.8
C21A C22A H22A 119.8
C24A C23A C22A 120.2(4)
C24A C23A H23A 119.9
C22A C23A H23A 119.9
C23A C24A C25A 120.6(4)
C23A C24A H24A 119.7
C25A C24A H24A 119.7
C24A C25A C26A 120.2(4)
C24A C25A H25A 119.9
C26A C25A H25A 119.9
C21A C26A C25A 120.3(3)
C21A C26A H26A 119.8
C25A C26A H26A 119.8
O42' C41A C4A 140.7(5)
O42A C41A C4A 131.0(4)
O42A C41A C45A 107.7(5)
C4A C41A C45A 120.9(5)
O42' C41A C45' 104.2(5)
C4A C41A C45' 114.9(4)
C41A O42A C43A 113.9(4)
C44A C43A O42A 108.5(6)
C44A C43A C46A 136.0(6)
O42A C43A C46A 115.5(6)
C43A C44A C45A 106.8(6)
C43A C44A H44A 126.6
C45A C44A H44A 126.6
C44A C45A C41A 103.0(6)
C44A C45A H45A 128.5
C41A C45A H45A 128.5
C43A C46A H46D 109.5
C43A C46A H46E 109.5
H46D C46A H46E 109.5
C43A C46A H46F 109.5
H46D C46A H46F 109.5
H46E C46A H46F 109.5
C41A O42' C43' 118.0(7)
C44' C43' O42' 109.6(8)
C44' C43' C46' 132.8(9)
O42' C43' C46' 117.6(9)
C43' C44' C45' 103.4(8)
C43' C44' H44' 128.3
C45' C44' H44' 128.3
C44' C45' C41A 104.6(7)
C44' C45' H45' 127.7
C41A C45' H45' 127.7
C43' C46' H46G 109.5
C43' C46' H46H 109.5
H46G C46' H46H 109.5
C43' C46' H46I 109.5
H46G C46' H46I 109.5
H46H C46' H46I 109.5
C52A C51A C56A 118.0(2)
C52A C51A C5A 123.4(2)
C56A C51A C5A 118.5(2)
C53A C52A C51A 120.9(3)
C53A C52A H52A 119.5
C51A C52A H52A 119.5
C54A C53A C52A 120.3(3)
C54A C53A H53A 119.9
C52A C53A H53A 119.9
C55A C54A C53A 119.7(3)
C55A C54A H54A 120.1
C53A C54A H54A 120.1
C54A C55A C56A 120.8(3)
C54A C55A H55A 119.6
C56A C55A H55A 119.6
C55A C56A C51A 120.3(3)
C55A C56A H56A 119.9
C51A C56A H56A 119.9

loop_
_geom_bond_atom_site_label_1
_geom_bond_atom_site_label_2
_geom_bond_distance
N1 C1 1.339(3)
N1 C2 1.459(3)
N1 H1 0.83(3)
N2 C5 1.336(3)
N2 C4 1.456(3)
N2 H2 0.92(3)
O1 C1 1.232(3)
O2 C5 1.233(3)
C1 C11 1.505(4)
C2 C21 1.516(3)
C2 C3 1.536(3)
C2 H2AA 0.9800
C3 C6 1.530(3)
C3 C4 1.540(3)
C3 H3 0.9800
C4 C41 1.488(3)
C4 H4 0.9800
C5 C51 1.499(3)
C6 H6A 0.9600
C6 H6B 0.9600
C6 H6C 0.9600
C11 C12 1.393(5)
C11 H11A 0.9700
C11 H11B 0.9700
C12 H12A 0.9600
C12 H12B 0.9600
C12 H12C 0.9600
C21 C26 1.383(3)
C21 C22 1.386(3)
C22 C23 1.373(4)
C22 H22 0.9300
C23 C24 1.372(5)
C23 H23 0.9300
C24 C25 1.372(5)
C24 H24 0.9300
C25 C26 1.363(4)
C25 H25 0.9300
C26 H26 0.9300
C41 C45 1.348(3)
C41 O42 1.359(2)
O42 C43 1.373(3)
C43 C44 1.328(4)
C43 C46 1.481(4)
C44 C45 1.436(4)
C44 H44 0.9300
C45 H45 0.9300
C46 H46A 0.9600
C46 H46B 0.9600
C46 H46C 0.9600
C51 C56 1.379(3)
C51 C52 1.383(3)
C52 C53 1.393(4)
C52 H52 0.9300
C53 C54 1.352(4)
C53 H53 0.9300
C54 C55 1.365(4)
C54 H54 0.9300
C55 C56 1.383(4)
C55 H55 0.9300
C56 H56 0.9300
N1A C1A 1.327(3)
N1A C2A 1.461(2)
N1A H1A 0.78(3)
N2A C5A 1.350(3)
N2A C4A 1.457(3)
N2A H2A 0.77(3)
O1A C1A 1.226(2)
O2A C5A 1.223(3)
C1A C11A 1.511(3)
C2A C21A 1.512(3)
C2A C3A 1.545(3)
C2A H2A1 0.9800
C3A C6A 1.522(3)
C3A C4A 1.547(3)
C3A H3A 0.9800
C4A C41A 1.466(4)
C4A H4A 0.9800
C5A C51A 1.493(3)
C6A H6A1 0.9600
C6A H6A2 0.9600
C6A H6A3 0.9600
C11A C12A 1.479(4)
C11A H11C 0.9700
C11A H11D 0.9700
C12A H12D 0.9600
C12A H12E 0.9600
C12A H12F 0.9600
C21A C26A 1.356(4)
C21A C22A 1.399(4)
C22A C23A 1.378(5)
C22A H22A 0.9300
C23A C24A 1.339(6)
C23A H23A 0.9300
C24A C25A 1.353(6)
C24A H24A 0.9300
C25A C26A 1.397(5)
C25A H25A 0.9300
C26A H26A 0.9300
C41A O42' 1.132(7)
C41A O42A 1.232(5)
C41A C45A 1.511(8)
C41A C45' 1.579(10)
O42A C43A 1.389(7)
C43A C44A 1.357(10)
C43A C46A 1.492(9)
C44A C45A 1.462(10)
C44A H44A 0.9300
C45A H45A 0.9300
C46A H46D 0.9600
C46A H46E 0.9600
C46A H46F 0.9600
O42' C43' 1.386(10)
C43' C44' 1.354(11)
C43' C46' 1.430(10)
C44' C45' 1.439(10)
C44' H44' 0.9300
C45' H45' 0.9300
C46' H46G 0.9600
C46' H46H 0.9600
C46' H46I 0.9600
C51A C52A 1.382(3)
C51A C56A 1.388(3)
C52A C53A 1.381(4)
C52A H52A 0.9300
C53A C54A 1.363(4)
C53A H53A 0.9300
C54A C55A 1.363(5)
C54A H54A 0.9300
C55A C56A 1.381(4)
C55A H55A 0.9300
C56A H56A 0.9300

loop_
_geom_hbond_atom_site_label_D
_geom_hbond_atom_site_label_H
_geom_hbond_atom_site_label_A
_geom_hbond_distance_DH
_geom_hbond_distance_HA
_geom_hbond_distance_DA
_geom_hbond_angle_DHA
_geom_hbond_site_symmetry_A
N1 H1 O2A 0.83(3) 2.15(3) 2.979(2) 174(2) 3_566
N2 H2 O1 0.92(3) 1.99(3) 2.860(2) 157(2) .
N1A H1A O2 0.78(3) 2.28(3) 3.053(2) 174(2) .
N2A H2A O1A 0.77(3) 2.25(3) 2.979(3) 159(2) 3_667

loop_
_geom_torsion_atom_site_label_1
_geom_torsion_atom_site_label_2
_geom_torsion_atom_site_label_3
_geom_torsion_atom_site_label_4
_geom_torsion
C2 N1 C1 O1 7.5(4)
C2 N1 C1 C11 -172.8(2)
C1 N1 C2 C21 131.4(2)
C1 N1 C2 C3 -102.3(2)
N1 C2 C3 C6 171.45(19)
C21 C2 C3 C6 -64.1(2)
N1 C2 C3 C4 47.7(3)
C21 C2 C3 C4 172.08(18)
C5 N2 C4 C41 -103.5(2)
C5 N2 C4 C3 127.4(2)
C6 C3 C4 N2 -68.2(2)
C2 C3 C4 N2 55.1(3)
C6 C3 C4 C41 166.1(2)
C2 C3 C4 C41 -70.5(2)
C4 N2 C5 O2 -13.4(3)
C4 N2 C5 C51 166.68(19)
O1 C1 C11 C12 -0.9(6)
N1 C1 C11 C12 179.4(4)
N1 C2 C21 C26 -105.8(2)
C3 C2 C21 C26 126.4(2)
N1 C2 C21 C22 71.2(3)
C3 C2 C21 C22 -56.6(3)
C26 C21 C22 C23 -0.3(4)
C2 C21 C22 C23 -177.4(3)
C21 C22 C23 C24 0.3(5)
C22 C23 C24 C25 0.0(6)
C23 C24 C25 C26 -0.3(6)
C24 C25 C26 C21 0.2(5)
C22 C21 C26 C25 0.0(4)
C2 C21 C26 C25 177.2(3)
N2 C4 C41 C45 8.8(4)
C3 C4 C41 C45 136.8(3)
N2 C4 C41 O42 -172.26(17)
C3 C4 C41 O42 -44.3(3)
C45 C41 O42 C43 -0.8(3)
C4 C41 O42 C43 -180.0(2)
C41 O42 C43 C44 0.7(3)
C41 O42 C43 C46 -179.2(3)
O42 C43 C44 C45 -0.3(4)
C46 C43 C44 C45 179.6(4)
O42 C41 C45 C44 0.6(3)
C4 C41 C45 C44 179.6(3)
C43 C44 C45 C41 -0.2(4)
O2 C5 C51 C56 -14.0(3)
N2 C5 C51 C56 165.9(2)
O2 C5 C51 C52 165.3(2)
N2 C5 C51 C52 -14.8(3)
C56 C51 C52 C53 0.2(4)
C5 C51 C52 C53 -179.2(3)
C51 C52 C53 C54 -0.1(6)
C52 C53 C54 C55 -0.1(6)
C53 C54 C55 C56 0.1(6)
C52 C51 C56 C55 -0.1(4)
C5 C51 C56 C55 179.3(3)
C54 C55 C56 C51 0.0(5)
C2A N1A C1A O1A -5.5(3)
C2A N1A C1A C11A 173.9(2)
C1A N1A C2A C21A -91.8(2)
C1A N1A C2A C3A 142.86(19)
N1A C2A C3A C6A 166.58(19)
C21A C2A C3A C6A 43.2(2)
N1A C2A C3A C4A -69.0(2)
C21A C2A C3A C4A 167.56(18)
C5A N2A C4A C41A 104.7(3)
C5A N2A C4A C3A -123.4(2)
C6A C3A C4A N2A 55.8(2)
C2A C3A C4A N2A -70.4(2)
C6A C3A C4A C41A -174.6(3)
C2A C3A C4A C41A 59.2(3)
C4A N2A C5A O2A 3.1(4)
C4A N2A C5A C51A -176.1(2)
O1A C1A C11A C12A -3.1(4)
N1A C1A C11A C12A 177.6(3)
N1A C2A C21A C26A 124.1(2)
C3A C2A C21A C26A -112.1(2)
N1A C2A C21A C22A -54.3(3)
C3A C2A C21A C22A 69.5(3)
C26A C21A C22A C23A -0.4(4)
C2A C21A C22A C23A 178.1(3)
C21A C22A C23A C24A 1.6(6)
C22A C23A C24A C25A -1.6(7)
C23A C24A C25A C26A 0.3(7)
C22A C21A C26A C25A -0.9(4)
C2A C21A C26A C25A -179.4(3)
C24A C25A C26A C21A 1.0(6)
N2A C4A C41A O42' -162.6(7)
C3A C4A C41A O42' 67.6(8)
N2A C4A C41A O42A 40.6(4)
C3A C4A C41A O42A -89.2(4)
N2A C4A C41A C45A -148.0(4)
C3A C4A C41A C45A 82.3(5)
N2A C4A C41A C45' 10.7(5)
C3A C4A C41A C45' -119.1(4)
C4A C41A O42A C43A 176.2(4)
C45A C41A O42A C43A 3.9(6)
C41A O42A C43A C44A -3.2(7)
C41A O42A C43A C46A 176.2(5)
O42A C43A C44A C45A 1.0(8)
C46A C43A C44A C45A -178.3(9)
C43A C44A C45A C41A 1.1(8)
O42A C41A C45A C44A -3.0(7)
C4A C41A C45A C44A -176.2(4)
C4A C41A O42' C43' 175.4(7)
C45' C41A O42' C43' 1.7(10)
C41A O42' C43' C44' 0.6(15)
C41A O42' C43' C46' -178.8(10)
O42' C43' C44' C45' -2.7(13)
C46' C43' C44' C45' 176.5(15)
C43' C44' C45' C41A 3.4(10)
O42' C41A C45' C44' -3.3(8)
C4A C41A C45' C44' -178.9(5)
O2A C5A C51A C52A -143.4(3)
N2A C5A C51A C52A 35.8(3)
O2A C5A C51A C56A 35.6(4)
N2A C5A C51A C56A -145.3(3)
C56A C51A C52A C53A -0.1(4)
C5A C51A C52A C53A 178.9(3)
C51A C52A C53A C54A 0.2(5)
C52A C53A C54A C55A 0.4(6)
C53A C54A C55A C56A -1.0(6)
C54A C55A C56A C51A 1.1(5)
C52A C51A C56A C55A -0.5(4)
C5A C51A C56A C55A -179.5(3)
